data_7213579
loop_
_publ_author_name
'Smith, Tiffany M.'
'Perkins, Kathryn'
'Symester, Diona'
'Freund, Steve R.'
'Vargas, Jose'
'Spinu, Leonard'
'Zubieta, Jon'

_publ_section_title
;
 Solid state coordination chemistry of oxomolybdenum--organodiphosphonate
 materials: consequences of introducing xylyldiphosphonate components
;
_journal_issue 2
_journal_name_full CrystEngComm
_journal_page_first 191
_journal_paper_doi 10.1039/c3ce41728j
_journal_volume 16
_journal_year 2014
_chemical_absolute_configuration unk
_chemical_formula_moiety ' C8 H8 Mo5 O21 P2, C30 H24 Co N6, 6(H2 O), H3 O'
_chemical_formula_sum 'C38 H47 Co Mo5 N6 O28 P2'
_chemical_formula_weight 1636.38
_chemical_name_systematic
;
 ?
;
_space_group_crystal_system orthorhombic
_space_group_IT_number 19
_space_group_name_Hall 'P 2ac 2ab'
_space_group_name_H-M_alt 'P 21 21 21'
_symmetry_space_group_name_Hall 'P 2ac 2ab'
_symmetry_space_group_name_H-M 'P 21 21 21'
_atom_sites_solution_hydrogens mixed
_audit_creation_method SHELXL-2013
_cell_angle_alpha 90
_cell_angle_beta 90
_cell_angle_gamma 90
_cell_formula_units_Z 4
_cell_length_a 14.574(3)
_cell_length_b 17.358(3)
_cell_length_c 20.413(4)
_cell_measurement_reflns_used 371
_cell_measurement_temperature 90(2)
_cell_measurement_theta_max 19.5026
_cell_measurement_theta_min 3.1410
_cell_volume 5164.0(17)
_computing_cell_refinement 'SAINT V8.30C (Bruker AXS Inc., 2013)'
_computing_data_collection 'Bruker APEX2 (Bruker, 2011)'
_computing_data_reduction 'SAINT V8.30C (Bruker AXS Inc., 2013)'
_computing_molecular_graphics 'CrystalMaker (Palmer, 2010)'
_computing_publication_material 'Bruker SHELXTL (Bruker, 2011)'
_computing_structure_refinement 'SHELXL-2013 (Sheldrick, 2013)'
_computing_structure_solution 'SHELXL-2013 (Sheldrick, 2013)'
_diffrn_ambient_temperature 90(2)
_diffrn_measured_fraction_theta_full 0.997
_diffrn_measured_fraction_theta_max 0.996
_diffrn_measurement_device_type 'Bruker APEX-II CCD'
_diffrn_measurement_method '\f and \w scans'
_diffrn_radiation_monochromator graphite
_diffrn_radiation_source 'fine-focus sealed tube'
_diffrn_radiation_type MoK\a
_diffrn_radiation_wavelength 0.71073
_diffrn_reflns_av_R_equivalents 0.0895
_diffrn_reflns_av_unetI/netI 0.0655
_diffrn_reflns_Laue_measured_fraction_full 0.997
_diffrn_reflns_Laue_measured_fraction_max 0.996
_diffrn_reflns_limit_h_max 17
_diffrn_reflns_limit_h_min -17
_diffrn_reflns_limit_k_max 21
_diffrn_reflns_limit_k_min -21
_diffrn_reflns_limit_l_max 24
_diffrn_reflns_limit_l_min -24
_diffrn_reflns_number 54251
_diffrn_reflns_point_group_measured_fraction_full 0.997
_diffrn_reflns_point_group_measured_fraction_max 0.996
_diffrn_reflns_theta_full 25.242
_diffrn_reflns_theta_max 25.681
_diffrn_reflns_theta_min 1.717
_exptl_absorpt_coefficient_mu 1.652
_exptl_absorpt_correction_T_max 0.97
_exptl_absorpt_correction_T_min 0.76
_exptl_absorpt_correction_type multi-scan
_exptl_absorpt_process_details 'SADABS V2012/1 (Bruker AXS Inc.)'
_exptl_crystal_colour orange
_exptl_crystal_density_diffrn 2.106
_exptl_crystal_density_meas 2.05(2)
_exptl_crystal_density_method flotation
_exptl_crystal_description rod
_exptl_crystal_F_000 3236
_exptl_crystal_size_max 0.08
_exptl_crystal_size_mid 0.08
_exptl_crystal_size_min 0.02
_refine_diff_density_max 1.219
_refine_diff_density_min -0.700
_refine_diff_density_rms 0.121
_refine_ls_abs_structure_details
;
 Flack x determined using 3425 quotients [(I+)-(I-)]/[(I+)+(I-)]
 (Parsons and Flack (2004), Acta Cryst. A60, s61).
;
_refine_ls_abs_structure_Flack 0.537(16)
_refine_ls_extinction_method none
_refine_ls_goodness_of_fit_ref 0.973
_refine_ls_hydrogen_treatment mixed
_refine_ls_matrix_type full
_refine_ls_number_parameters 757
_refine_ls_number_reflns 9786
_refine_ls_number_restraints 273
_refine_ls_restrained_S_all 0.960
_refine_ls_R_factor_all 0.0478
_refine_ls_R_factor_gt 0.0377
_refine_ls_shift/su_max 0.001
_refine_ls_shift/su_mean 0.000
_refine_ls_structure_factor_coef Fsqd
_refine_ls_weighting_details 'w=1/[\s^2^(Fo^2^)+(0.0390P)^2^] where P=(Fo^2^+2Fc^2^)/3'
_refine_ls_weighting_scheme calc
_refine_ls_wR_factor_gt 0.0735
_refine_ls_wR_factor_ref 0.0766
_reflns_Friedel_coverage 0.811
_reflns_Friedel_fraction_full 0.997
_reflns_Friedel_fraction_max 0.996
_reflns_number_gt 8527
_reflns_number_total 9786
_reflns_threshold_expression 'I > 2\s(I)'
_cod_data_source_file c3ce41728j.txt
_cod_data_source_block compound4
_cod_original_cell_volume 5164.0(16)
_cod_database_code 7213579
_shelx_space_group_comment
;
The symmetry employed for this shelxl refinement is uniquely defined
by the following loop, which should always be used as a source of
symmetry information in preference to the above space-group names.
They are only intended as comments.
;
_shelxl_version_number 2013-3

loop_
_space_group_symop_operation_xyz
'x, y, z'
'-x+1/2, -y, z+1/2'
'-x, y+1/2, -z+1/2'
'x+1/2, -y+1/2, -z'

loop_
_atom_site_label
_atom_site_type_symbol
_atom_site_fract_x
_atom_site_fract_y
_atom_site_fract_z
_atom_site_U_iso_or_equiv
_atom_site_adp_type
_atom_site_occupancy
_atom_site_site_symmetry_order
_atom_site_calc_flag
_atom_site_refinement_flags_posn
_atom_site_refinement_flags_adp
_atom_site_refinement_flags_occupancy
_atom_site_disorder_assembly
_atom_site_disorder_group
Mo1 Mo 0.46730(5) 1.05527(4) 0.04360(3) 0.00945(17) Uani 1 1 d . U . . .
Mo2 Mo 0.41800(5) 1.20117(4) 0.14679(4) 0.01001(17) Uani 1 1 d . U . . .
Mo3 Mo 0.22436(5) 1.16188(4) 0.22870(4) 0.00943(17) Uani 1 1 d . U . . .
Mo4 Mo 0.12277(5) 0.99822(4) 0.15184(3) 0.00906(16) Uani 1 1 d . U . . .
Mo5 Mo 0.31402(5) 0.91297(4) 0.06053(4) 0.00916(17) Uani 1 1 d . U . . .
Co1 Co 0.77506(8) 0.91804(7) 0.89269(5) 0.0082(2) Uani 1 1 d . U . . .
P1 P 0.36256(15) 1.01276(13) 0.19342(10) 0.0085(5) Uani 1 1 d . U . . .
P2 P 0.25662(15) 0.88578(12) 0.56068(11) 0.0085(5) Uani 1 1 d . U . . .
O1 O 0.4377(4) 0.9494(3) 0.0505(3) 0.0112(12) Uani 1 1 d . U . . .
O2 O 0.4729(4) 1.0668(3) -0.0396(3) 0.0146(13) Uani 1 1 d . U . . .
O3 O 0.5791(4) 1.0493(3) 0.0668(3) 0.0153(13) Uani 1 1 d . U . . .
O4 O 0.4447(4) 1.1638(3) 0.0616(3) 0.0095(12) Uani 1 1 d . U . . .
O5 O 0.4252(4) 1.0667(3) 0.1541(3) 0.0090(12) Uani 1 1 d . U . . .
O6 O 0.5239(4) 1.2070(4) 0.1821(3) 0.0158(14) Uani 1 1 d . U . . .
O7 O 0.3912(4) 1.2943(3) 0.1296(3) 0.0154(14) Uani 1 1 d . U . . .
O8 O 0.3485(4) 1.1861(3) 0.2280(3) 0.0116(13) Uani 1 1 d . U . . .
O9 O 0.1708(4) 1.2490(3) 0.2193(3) 0.0169(14) Uani 1 1 d . U . . .
O10 O 0.2135(4) 1.1435(3) 0.3095(3) 0.0161(14) Uani 1 1 d . U . . .
O11 O 0.1088(4) 1.1042(3) 0.1960(3) 0.0097(12) Uani 1 1 d . U . . .
O12 O 0.2645(4) 1.0469(3) 0.1997(3) 0.0087(12) Uani 1 1 d . U . . .
O13 O 0.0149(4) 0.9870(3) 0.1215(3) 0.0151(14) Uani 1 1 d . U . . .
O14 O 0.1152(4) 0.9495(3) 0.2247(3) 0.0118(12) Uani 1 1 d . U . . .
O15 O 0.1936(4) 0.9305(3) 0.1018(3) 0.0104(12) Uani 1 1 d . U . . .
O16 O 0.3561(4) 0.9337(3) 0.1638(3) 0.0111(13) Uani 1 1 d . U . . .
O17 O 0.3348(4) 0.8179(3) 0.0735(3) 0.0145(14) Uani 1 1 d . U . . .
O18 O 0.2793(4) 0.9135(3) -0.0191(3) 0.0139(13) Uani 1 1 d . U . . .
O19 O 0.1854(4) 0.9502(3) 0.5503(3) 0.0092(12) Uani 1 1 d . U . . .
O20 O 0.2295(4) 0.8317(3) 0.6175(3) 0.0096(12) Uani 1 1 d . U . . .
O21 O 0.3497(4) 0.9216(3) 0.5725(3) 0.0085(12) Uani 1 1 d . U . . .
O90 O 0.4835(5) 0.8130(4) 0.1982(3) 0.0220(16) Uani 1 1 d D . . . .
H90A H 0.453(6) 0.853(3) 0.203(4) 0.026 Uiso 1 1 d D U . . .
H90B H 0.493(7) 0.797(5) 0.237(2) 0.026 Uiso 1 1 d D U . . .
O91 O 0.9524(6) 0.3041(5) 0.4367(4) 0.048(2) Uani 1 1 d D . . . .
H91A H 0.987(7) 0.305(6) 0.403(4) 0.058 Uiso 1 1 d D U . . .
H91B H 0.931(8) 0.349(3) 0.442(6) 0.058 Uiso 1 1 d D U . . .
O92 O 0.9587(6) 0.3605(4) 0.1703(3) 0.0353(19) Uani 1 1 d D . . . .
H92A H 0.926(7) 0.388(5) 0.194(4) 0.042 Uiso 1 1 d D U . . .
H92B H 0.954(8) 0.380(5) 0.132(2) 0.042 Uiso 1 1 d D U . . .
O93 O 0.9836(5) 0.1968(4) 0.1491(3) 0.0246(16) Uani 1 1 d D . . . .
H93A H 0.961(7) 0.155(3) 0.158(4) 0.030 Uiso 1 1 d D U . . .
H93B H 0.983(7) 0.225(4) 0.182(3) 0.030 Uiso 1 1 d D U . . .
O94 O 0.0421(7) 0.2577(5) 0.0356(4) 0.043(2) Uani 1 1 d D . . . .
H94A H 0.005(6) 0.281(5) 0.012(5) 0.051 Uiso 1 1 d D U . . .
H94B H 0.070(7) 0.283(5) 0.064(4) 0.051 Uiso 1 1 d D U . . .
O95A O 0.1656(16) 0.3304(14) 0.1059(11) 0.024(8) Uiso 0.34(3) 1 d . . P A 1
O95B O 0.1340(9) 0.3612(8) 0.1265(6) 0.028(4) Uiso 0.66(3) 1 d . . P A 2
O96 O 0.0390(10) 0.3169(7) 0.3104(5) 0.095(4) Uani 1 1 d D . . . .
H96A H 0.030(13) 0.276(5) 0.333(6) 0.114 Uiso 1 1 d D U . . .
H96B H 0.060(12) 0.302(8) 0.273(4) 0.114 Uiso 1 1 d D U . . .
N1 N 0.6430(5) 0.9270(4) 0.8920(3) 0.0082(14) Uani 1 1 d . U . . .
N2 N 0.7539(5) 0.8567(4) 0.9701(3) 0.0095(15) Uani 1 1 d . U . . .
N3 N 0.8000(5) 1.0024(4) 0.9513(3) 0.0104(14) Uani 1 1 d . U . . .
N4 N 0.9051(5) 0.9031(4) 0.8980(3) 0.0113(15) Uani 1 1 d . U . . .
N5 N 0.7967(5) 0.9797(4) 0.8151(3) 0.0084(15) Uani 1 1 d . U . . .
N6 N 0.7574(5) 0.8375(4) 0.8295(3) 0.0090(15) Uani 1 1 d . U . . .
C1 C 0.5921(6) 0.9562(5) 0.8440(4) 0.0110(18) Uani 1 1 d . U . . .
H1 H 0.6204 0.9849 0.8113 0.013 Uiso 1 1 calc R U . . .
C2 C 0.4983(6) 0.9451(5) 0.8413(4) 0.0160(19) Uani 1 1 d . U . . .
H2 H 0.4641 0.9665 0.8075 0.019 Uiso 1 1 calc R U . . .
C3 C 0.4555(6) 0.9016(5) 0.8899(4) 0.0136(19) Uani 1 1 d . U . . .
H3 H 0.3926 0.8927 0.8884 0.016 Uiso 1 1 calc R U . . .
C4 C 0.5073(6) 0.8721(5) 0.9399(4) 0.0128(19) Uani 1 1 d . U . . .
H4 H 0.4803 0.8433 0.9731 0.015 Uiso 1 1 calc R U . . .
C5 C 0.6017(6) 0.8862(4) 0.9400(4) 0.0083(17) Uani 1 1 d . U . . .
C6 C 0.6644(6) 0.8539(5) 0.9897(4) 0.0108(18) Uani 1 1 d . U . . .
C7 C 0.6379(6) 0.8262(5) 1.0493(4) 0.0136(19) Uani 1 1 d . U . . .
H7 H 0.5765 0.8267 1.0617 0.016 Uiso 1 1 calc R U . . .
C8 C 0.7050(7) 0.7973(5) 1.0910(4) 0.020(2) Uani 1 1 d . U . . .
H8 H 0.6892 0.7794 1.1325 0.023 Uiso 1 1 calc R U . . .
C9 C 0.7959(6) 0.7953(5) 1.0704(4) 0.019(2) Uani 1 1 d . U . . .
H9 H 0.8414 0.7738 1.0966 0.023 Uiso 1 1 calc R U . . .
C10 C 0.8164(6) 0.8259(5) 1.0102(4) 0.0125(18) Uani 1 1 d . U . . .
H10 H 0.8772 0.8251 0.9964 0.015 Uiso 1 1 calc R U . . .
C11 C 0.7383(6) 1.0499(5) 0.9767(4) 0.0109(18) Uani 1 1 d . U . . .
H11 H 0.6768 1.0425 0.9666 0.013 Uiso 1 1 calc R U . . .
C12 C 0.7621(7) 1.1094(5) 1.0176(4) 0.018(2) Uani 1 1 d . U . . .
H12 H 0.7171 1.1407 1.0359 0.021 Uiso 1 1 calc R U . . .
C13 C 0.8537(6) 1.1224(5) 1.0312(4) 0.017(2) Uani 1 1 d . U . . .
H13 H 0.8714 1.1638 1.0573 0.021 Uiso 1 1 calc R U . . .
C14 C 0.9189(7) 1.0726(5) 1.0053(4) 0.0144(19) Uani 1 1 d . U . . .
H14 H 0.9808 1.0794 1.0148 0.017 Uiso 1 1 calc R U . . .
C15 C 0.8907(6) 1.0133(5) 0.9656(4) 0.0124(18) Uani 1 1 d . U . . .
C16 C 0.9505(6) 0.9546(5) 0.9369(4) 0.0106(17) Uani 1 1 d . U . . .
C17 C 1.0448(6) 0.9484(5) 0.9470(4) 0.0147(19) Uani 1 1 d . U . . .
H17 H 1.0751 0.9833 0.9740 0.018 Uiso 1 1 calc R U . . .
C18 C 1.0919(6) 0.8908(5) 0.9170(4) 0.018(2) Uani 1 1 d . U . . .
H18 H 1.1549 0.8861 0.9230 0.021 Uiso 1 1 calc R U . . .
C19 C 1.0448(6) 0.8387(6) 0.8771(4) 0.018(2) Uani 1 1 d . U . . .
H19 H 1.0764 0.7993 0.8560 0.021 Uiso 1 1 calc R U . . .
C20 C 0.9524(6) 0.8460(5) 0.8692(4) 0.0143(19) Uani 1 1 d . U . . .
H20 H 0.9213 0.8105 0.8433 0.017 Uiso 1 1 calc R U . . .
C21 C 0.8124(6) 1.0556(5) 0.8127(4) 0.0126(18) Uani 1 1 d . U . . .
H21 H 0.8039 1.0854 0.8501 0.015 Uiso 1 1 calc R U . . .
C22 C 0.8412(6) 1.0905(5) 0.7553(4) 0.016(2) Uani 1 1 d . U . . .
H22 H 0.8499 1.1436 0.7541 0.019 Uiso 1 1 calc R U . . .
C23 C 0.8568(6) 1.0476(5) 0.7006(4) 0.015(2) Uani 1 1 d . U . . .
H23 H 0.8791 1.0704 0.6626 0.018 Uiso 1 1 calc R U . . .
C24 C 0.8386(6) 0.9692(5) 0.7030(4) 0.016(2) Uani 1 1 d . U . . .
H24 H 0.8477 0.9387 0.6661 0.019 Uiso 1 1 calc R U . . .
C25 C 0.8074(6) 0.9372(5) 0.7598(4) 0.0097(17) Uani 1 1 d . U . . .
C26 C 0.7806(6) 0.8561(5) 0.7678(4) 0.0097(17) Uani 1 1 d . U . . .
C27 C 0.7756(6) 0.8039(5) 0.7168(4) 0.0132(18) Uani 1 1 d . U . . .
H27 H 0.7929 0.8179 0.6746 0.016 Uiso 1 1 calc R U . . .
C28 C 0.7445(6) 0.7309(5) 0.7302(5) 0.017(2) Uani 1 1 d . U . . .
H28 H 0.7424 0.6942 0.6971 0.021 Uiso 1 1 calc R U . . .
C29 C 0.7166(6) 0.7123(5) 0.7919(4) 0.0147(19) Uani 1 1 d . U . . .
H29 H 0.6933 0.6636 0.8009 0.018 Uiso 1 1 calc R U . . .
C30 C 0.7235(6) 0.7665(5) 0.8410(4) 0.0144(19) Uani 1 1 d . U . . .
H30 H 0.7043 0.7539 0.8831 0.017 Uiso 1 1 calc R U . . .
C31 C 0.4139(6) 1.0063(5) 0.2731(4) 0.0115(17) Uani 1 1 d . U . . .
H31A H 0.4768 0.9892 0.2673 0.014 Uiso 1 1 calc R U . . .
H31B H 0.4164 1.0579 0.2912 0.014 Uiso 1 1 calc R U . . .
C32 C 0.3697(6) 0.9547(5) 0.3235(4) 0.0097(17) Uani 1 1 d . U . . .
C33 C 0.2821(6) 0.9696(5) 0.3470(4) 0.0109(17) Uani 1 1 d . U . . .
H33 H 0.2471 1.0081 0.3276 0.013 Uiso 1 1 calc R U . . .
C34 C 0.4182(6) 0.8953(5) 0.3525(4) 0.0106(17) Uani 1 1 d . U . . .
H34 H 0.4761 0.8830 0.3364 0.013 Uiso 1 1 calc R U . . .
C35 C 0.2460(6) 0.9281(5) 0.3988(4) 0.0121(19) Uani 1 1 d . U . . .
H35 H 0.1871 0.9392 0.4136 0.015 Uiso 1 1 calc R U . . .
C36 C 0.3834(6) 0.8537(5) 0.4044(4) 0.0108(18) Uani 1 1 d . U . . .
H36 H 0.4181 0.8145 0.4230 0.013 Uiso 1 1 calc R U . . .
C37 C 0.2963(6) 0.8703(5) 0.4291(4) 0.0120(18) Uani 1 1 d . U . . .
C38 C 0.2599(6) 0.8280(5) 0.4882(4) 0.0115(18) Uani 1 1 d . U . . .
H38A H 0.2981 0.7832 0.4963 0.014 Uiso 1 1 calc R U . . .
H38B H 0.1983 0.8099 0.4787 0.014 Uiso 1 1 calc R U . . .

loop_
_atom_site_aniso_label
_atom_site_aniso_U_11
_atom_site_aniso_U_22
_atom_site_aniso_U_33
_atom_site_aniso_U_23
_atom_site_aniso_U_13
_atom_site_aniso_U_12
Mo1 0.0082(4) 0.0110(4) 0.0091(4) 0.0002(3) 0.0007(3) -0.0018(3)
Mo2 0.0105(4) 0.0093(4) 0.0102(4) -0.0007(3) 0.0001(3) -0.0038(3)
Mo3 0.0101(4) 0.0080(4) 0.0102(4) -0.0004(3) -0.0002(3) -0.0005(3)
Mo4 0.0074(4) 0.0075(4) 0.0123(4) 0.0010(3) 0.0002(3) -0.0006(3)
Mo5 0.0086(4) 0.0085(4) 0.0104(4) -0.0014(3) 0.0004(3) -0.0008(3)
Co1 0.0060(6) 0.0081(6) 0.0105(5) 0.0002(5) 0.0005(5) -0.0011(5)
P1 0.0076(11) 0.0093(12) 0.0085(10) 0.0007(9) 0.0005(8) -0.0010(9)
P2 0.0099(12) 0.0073(10) 0.0082(10) 0.0006(9) 0.0016(9) -0.0009(9)
O1 0.011(3) 0.012(3) 0.011(3) 0.000(3) 0.001(2) 0.000(2)
O2 0.019(3) 0.011(3) 0.014(3) -0.003(3) 0.003(3) 0.000(3)
O3 0.008(3) 0.023(3) 0.015(3) -0.003(3) 0.002(2) -0.002(3)
O4 0.012(3) 0.011(3) 0.006(3) 0.002(2) 0.000(2) -0.003(2)
O5 0.009(3) 0.008(3) 0.010(3) 0.001(2) 0.001(2) -0.003(2)
O6 0.010(3) 0.021(3) 0.016(3) -0.004(3) -0.005(3) -0.006(3)
O7 0.019(4) 0.009(3) 0.018(3) 0.000(3) 0.003(3) -0.003(3)
O8 0.012(3) 0.014(3) 0.009(3) -0.002(3) 0.000(2) -0.004(2)
O9 0.020(4) 0.012(3) 0.018(3) -0.001(3) -0.001(3) 0.003(3)
O10 0.016(3) 0.017(3) 0.016(3) 0.001(3) -0.001(3) -0.001(3)
O11 0.010(3) 0.006(3) 0.012(3) 0.001(2) 0.002(2) 0.000(2)
O12 0.007(3) 0.006(3) 0.013(3) 0.000(2) 0.002(2) 0.001(2)
O13 0.008(3) 0.016(3) 0.021(3) -0.002(3) -0.003(2) -0.002(3)
O14 0.012(3) 0.008(3) 0.015(3) 0.001(3) 0.006(3) 0.001(3)
O15 0.011(3) 0.008(3) 0.012(3) -0.001(2) 0.002(2) -0.002(2)
O16 0.012(3) 0.010(3) 0.012(3) 0.002(2) 0.000(2) 0.003(2)
O17 0.014(3) 0.012(3) 0.018(3) -0.002(3) 0.002(3) 0.000(3)
O18 0.015(3) 0.014(3) 0.013(3) -0.002(3) 0.001(2) -0.006(3)
O19 0.009(3) 0.007(3) 0.012(3) -0.002(2) -0.002(2) 0.000(2)
O20 0.007(3) 0.011(3) 0.011(3) 0.001(2) 0.002(2) -0.001(3)
O21 0.009(3) 0.005(3) 0.011(3) -0.001(2) 0.002(2) -0.002(2)
O90 0.025(4) 0.013(4) 0.028(4) 0.002(3) -0.004(3) 0.004(3)
O91 0.054(6) 0.039(5) 0.052(6) 0.003(5) 0.005(5) 0.001(5)
O92 0.060(6) 0.025(4) 0.021(4) 0.002(3) 0.009(4) 0.007(4)
O93 0.023(4) 0.012(3) 0.039(4) -0.004(3) -0.014(4) 0.000(3)
O94 0.065(7) 0.040(5) 0.023(4) -0.001(4) -0.005(4) 0.037(5)
O96 0.095(9) 0.127(11) 0.063(7) 0.030(7) 0.027(7) 0.073(9)
N1 0.005(3) 0.008(4) 0.011(3) -0.001(3) 0.000(3) -0.001(3)
N2 0.009(4) 0.007(4) 0.013(3) 0.000(3) -0.001(3) -0.003(3)
N3 0.013(4) 0.011(3) 0.007(3) 0.001(3) -0.002(3) -0.006(3)
N4 0.007(3) 0.013(4) 0.014(4) 0.002(3) -0.001(3) -0.002(3)
N5 0.004(4) 0.010(3) 0.011(3) 0.001(3) 0.001(3) -0.005(3)
N6 0.006(4) 0.008(3) 0.012(3) -0.004(3) 0.000(3) 0.003(3)
C1 0.007(4) 0.011(4) 0.015(4) -0.001(4) 0.002(3) 0.002(4)
C2 0.006(4) 0.020(5) 0.022(5) 0.000(4) -0.004(4) 0.007(4)
C3 0.005(4) 0.015(5) 0.021(5) 0.002(4) 0.000(3) 0.002(4)
C4 0.007(4) 0.015(5) 0.016(4) -0.004(4) 0.006(3) -0.005(4)
C5 0.008(4) 0.004(4) 0.013(4) -0.006(3) -0.001(3) 0.002(3)
C6 0.008(4) 0.010(5) 0.014(4) -0.003(3) 0.000(3) 0.003(4)
C7 0.011(5) 0.018(5) 0.013(4) -0.003(4) -0.001(3) -0.010(4)
C8 0.024(5) 0.016(5) 0.019(5) 0.005(4) 0.000(4) -0.004(4)
C9 0.021(5) 0.015(5) 0.021(5) 0.004(4) -0.008(4) -0.008(4)
C10 0.009(4) 0.009(5) 0.020(4) 0.001(4) -0.006(4) 0.000(4)
C11 0.011(4) 0.014(4) 0.008(4) -0.002(3) -0.001(3) -0.005(4)
C12 0.019(5) 0.020(5) 0.014(5) -0.001(4) 0.004(4) 0.005(4)
C13 0.022(5) 0.012(5) 0.018(5) -0.009(4) -0.001(4) -0.009(4)
C14 0.018(5) 0.006(4) 0.019(5) 0.001(4) -0.008(4) -0.003(4)
C15 0.010(4) 0.013(4) 0.014(4) 0.005(3) -0.003(3) -0.002(4)
C16 0.008(4) 0.013(4) 0.010(4) 0.005(3) 0.002(3) -0.003(3)
C17 0.005(4) 0.018(5) 0.021(5) 0.005(4) -0.005(4) -0.006(4)
C18 0.006(5) 0.025(5) 0.022(5) 0.010(4) 0.003(4) 0.003(4)
C19 0.012(5) 0.019(5) 0.022(5) 0.006(4) 0.006(4) 0.005(4)
C20 0.014(5) 0.019(5) 0.010(4) 0.004(4) -0.001(4) 0.000(4)
C21 0.011(5) 0.010(4) 0.017(4) -0.002(4) 0.000(4) 0.002(4)
C22 0.017(5) 0.010(4) 0.021(5) 0.006(4) -0.003(4) 0.000(4)
C23 0.014(5) 0.015(5) 0.016(4) 0.004(4) 0.001(4) -0.002(4)
C24 0.017(5) 0.017(5) 0.014(4) -0.004(4) 0.004(4) 0.001(4)
C25 0.003(4) 0.011(4) 0.015(4) -0.001(3) -0.002(3) 0.001(3)
C26 0.003(4) 0.009(4) 0.017(4) -0.008(3) -0.001(4) -0.001(3)
C27 0.012(5) 0.015(4) 0.013(4) 0.001(4) 0.000(4) 0.001(4)
C28 0.023(6) 0.012(4) 0.017(4) -0.004(4) -0.005(4) 0.001(4)
C29 0.018(5) 0.004(4) 0.022(5) -0.002(3) 0.002(4) -0.002(4)
C30 0.009(5) 0.013(4) 0.021(5) 0.001(4) 0.005(4) 0.002(4)
C31 0.011(4) 0.013(4) 0.010(4) 0.000(4) -0.002(3) 0.001(4)
C32 0.006(4) 0.015(5) 0.008(4) -0.003(3) 0.001(3) -0.005(4)
C33 0.005(4) 0.010(4) 0.018(4) 0.000(4) -0.005(4) -0.001(3)
C34 0.010(4) 0.010(4) 0.011(4) -0.005(3) 0.003(4) 0.003(3)
C35 0.012(5) 0.012(5) 0.012(4) -0.003(4) 0.000(3) 0.003(4)
C36 0.011(4) 0.006(4) 0.015(4) -0.003(3) -0.003(4) 0.004(4)
C37 0.015(5) 0.008(4) 0.013(4) -0.002(3) 0.002(3) -0.006(4)
C38 0.013(5) 0.005(4) 0.016(4) -0.002(3) 0.005(3) -0.001(4)

loop_
_atom_type_symbol
_atom_type_description
_atom_type_scat_dispersion_real
_atom_type_scat_dispersion_imag
_atom_type_scat_source
C C 0.0033 0.0016 'International Tables Vol C Tables 4.2.6.8 and 6.1.1.4'
H H 0.0000 0.0000 'International Tables Vol C Tables 4.2.6.8 and 6.1.1.4'
N N 0.0061 0.0033 'International Tables Vol C Tables 4.2.6.8 and 6.1.1.4'
O O 0.0106 0.0060 'International Tables Vol C Tables 4.2.6.8 and 6.1.1.4'
P P 0.1023 0.0942 'International Tables Vol C Tables 4.2.6.8 and 6.1.1.4'
Co Co 0.3494 0.9721 'International Tables Vol C Tables 4.2.6.8 and 6.1.1.4'
Mo Mo -1.6832 0.6857 'International Tables Vol C Tables 4.2.6.8 and 6.1.1.4'

loop_
_geom_angle_atom_site_label_1
_geom_angle_atom_site_label_2
_geom_angle_atom_site_label_3
_geom_angle
_geom_angle_site_symmetry_1
_geom_angle_site_symmetry_3
O3 Mo1 O2 103.8(3) . .
O3 Mo1 O1 98.0(3) . .
O2 Mo1 O1 101.4(3) . .
O3 Mo1 O4 99.7(3) . .
O2 Mo1 O4 94.7(2) . .
O1 Mo1 O4 152.5(2) . .
O3 Mo1 O19 159.4(2) . 2_574
O2 Mo1 O19 96.5(3) . 2_574
O1 Mo1 O19 74.2(2) . 2_574
O4 Mo1 O19 82.0(2) . 2_574
O3 Mo1 O5 89.3(2) . .
O2 Mo1 O5 163.0(2) . .
O1 Mo1 O5 87.2(2) . .
O4 Mo1 O5 72.1(2) . .
O19 Mo1 O5 71.56(19) 2_574 .
O7 Mo2 O6 103.8(3) . .
O7 Mo2 O4 100.6(3) . .
O6 Mo2 O4 102.8(3) . .
O7 Mo2 O8 100.5(3) . .
O6 Mo2 O8 96.8(3) . .
O4 Mo2 O8 146.7(2) . .
O7 Mo2 O20 88.2(3) . 2_574
O6 Mo2 O20 165.6(2) . 2_574
O4 Mo2 O20 82.5(2) . 2_574
O8 Mo2 O20 72.8(2) . 2_574
O7 Mo2 O5 166.3(3) . .
O6 Mo2 O5 89.5(3) . .
O4 Mo2 O5 73.0(2) . .
O8 Mo2 O5 80.6(2) . .
O20 Mo2 O5 79.13(19) 2_574 .
O10 Mo3 O9 103.5(3) . .
O10 Mo3 O8 98.1(3) . .
O9 Mo3 O8 104.1(3) . .
O10 Mo3 O11 98.5(3) . .
O9 Mo3 O11 91.2(3) . .
O8 Mo3 O11 154.1(2) . .
O10 Mo3 O12 96.8(2) . .
O9 Mo3 O12 155.2(3) . .
O8 Mo3 O12 86.8(2) . .
O11 Mo3 O12 71.7(2) . .
O10 Mo3 O20 166.4(3) . 2_574
O9 Mo3 O20 88.9(2) . 2_574
O8 Mo3 O20 72.9(2) . 2_574
O11 Mo3 O20 86.8(2) . 2_574
O12 Mo3 O20 72.8(2) . 2_574
O13 Mo4 O14 101.6(3) . .
O13 Mo4 O15 103.9(3) . .
O14 Mo4 O15 101.5(3) . .
O13 Mo4 O11 99.8(3) . .
O14 Mo4 O11 93.1(2) . .
O15 Mo4 O11 148.9(2) . .
O13 Mo4 O21 88.4(2) . 2_574
O14 Mo4 O21 167.0(2) . 2_574
O15 Mo4 O21 83.9(2) . 2_574
O11 Mo4 O21 76.8(2) . 2_574
O13 Mo4 O12 165.8(2) . .
O14 Mo4 O12 82.9(2) . .
O15 Mo4 O12 88.2(2) . .
O11 Mo4 O12 66.3(2) . .
O21 Mo4 O12 85.42(19) 2_574 .
O17 Mo5 O18 101.9(3) . .
O17 Mo5 O1 99.7(3) . .
O18 Mo5 O1 100.1(3) . .
O17 Mo5 O15 104.0(3) . .
O18 Mo5 O15 98.2(3) . .
O1 Mo5 O15 146.1(2) . .
O17 Mo5 O16 87.7(2) . .
O18 Mo5 O16 170.3(3) . .
O1 Mo5 O16 77.8(2) . .
O15 Mo5 O16 79.3(2) . .
O17 Mo5 O19 168.8(3) . 2_574
O18 Mo5 O19 85.0(2) . 2_574
O1 Mo5 O19 70.1(2) . 2_574
O15 Mo5 O19 83.5(2) . 2_574
O16 Mo5 O19 85.46(19) . 2_574
N4 Co1 N6 94.1(3) . .
N4 Co1 N3 83.2(3) . .
N6 Co1 N3 175.3(3) . .
N4 Co1 N2 92.1(3) . .
N6 Co1 N2 97.3(3) . .
N3 Co1 N2 86.6(3) . .
N4 Co1 N1 175.7(3) . .
N6 Co1 N1 85.4(3) . .
N3 Co1 N1 97.6(3) . .
N2 Co1 N1 83.7(3) . .
N4 Co1 N5 87.7(3) . .
N6 Co1 N5 82.8(3) . .
N3 Co1 N5 93.3(3) . .
N2 Co1 N5 179.8(3) . .
N1 Co1 N5 96.5(3) . .
O16 P1 O5 112.6(3) . .
O16 P1 O12 108.9(3) . .
O5 P1 O12 111.0(3) . .
O16 P1 C31 109.5(4) . .
O5 P1 C31 105.3(4) . .
O12 P1 C31 109.5(4) . .
O21 P2 O19 109.2(3) . .
O21 P2 O20 111.1(3) . .
O19 P2 O20 111.8(3) . .
O21 P2 C38 109.8(4) . .
O19 P2 C38 108.1(4) . .
O20 P2 C38 106.7(4) . .
Mo1 O1 Mo5 122.8(3) . .
Mo2 O4 Mo1 122.6(3) . .
P1 O5 Mo2 128.0(3) . .
P1 O5 Mo1 127.4(3) . .
Mo2 O5 Mo1 92.01(19) . .
Mo3 O8 Mo2 122.7(3) . .
Mo4 O11 Mo3 119.5(3) . .
P1 O12 Mo3 128.6(3) . .
P1 O12 Mo4 128.0(3) . .
Mo3 O12 Mo4 101.6(2) . .
Mo4 O15 Mo5 145.4(3) . .
P1 O16 Mo5 123.1(3) . .
P2 O19 Mo1 130.5(3) . 2_575
P2 O19 Mo5 135.1(3) . 2_575
Mo1 O19 Mo5 92.9(2) 2_575 2_575
P2 O20 Mo2 125.8(3) . 2_575
P2 O20 Mo3 128.2(3) . 2_575
Mo2 O20 Mo3 91.60(19) 2_575 2_575
P2 O21 Mo4 123.2(3) . 2_575
H90A O90 H90B 105(6) . .
H91A O91 H91B 108(7) . .
H92A O92 H92B 105(6) . .
H93A O93 H93B 110(6) . .
H94A O94 H94B 117(7) . .
H96A O96 H96B 106(7) . .
C1 N1 C5 119.1(7) . .
C1 N1 Co1 126.3(6) . .
C5 N1 Co1 113.4(5) . .
C10 N2 C6 117.4(7) . .
C10 N2 Co1 127.8(6) . .
C6 N2 Co1 114.3(6) . .
C11 N3 C15 119.1(7) . .
C11 N3 Co1 126.0(6) . .
C15 N3 Co1 114.9(6) . .
C20 N4 C16 119.2(7) . .
C20 N4 Co1 125.7(6) . .
C16 N4 Co1 115.1(6) . .
C21 N5 C25 119.0(7) . .
C21 N5 Co1 127.0(6) . .
C25 N5 Co1 113.5(5) . .
C26 N6 C30 118.5(7) . .
C26 N6 Co1 114.9(5) . .
C30 N6 Co1 126.6(6) . .
N1 C1 C2 121.8(8) . .
N1 C1 H1 119.1 . .
C2 C1 H1 119.1 . .
C1 C2 C3 119.4(8) . .
C1 C2 H2 120.3 . .
C3 C2 H2 120.3 . .
C4 C3 C2 119.1(8) . .
C4 C3 H3 120.5 . .
C2 C3 H3 120.5 . .
C3 C4 C5 118.7(8) . .
C3 C4 H4 120.7 . .
C5 C4 H4 120.7 . .
N1 C5 C4 121.9(8) . .
N1 C5 C6 114.9(7) . .
C4 C5 C6 123.0(8) . .
C7 C6 N2 122.9(8) . .
C7 C6 C5 124.9(8) . .
N2 C6 C5 112.2(7) . .
C6 C7 C8 118.4(8) . .
C6 C7 H7 120.8 . .
C8 C7 H7 120.8 . .
C9 C8 C7 119.5(8) . .
C9 C8 H8 120.2 . .
C7 C8 H8 120.2 . .
C10 C9 C8 118.0(9) . .
C10 C9 H9 121.0 . .
C8 C9 H9 121.0 . .
N2 C10 C9 123.7(9) . .
N2 C10 H10 118.2 . .
C9 C10 H10 118.2 . .
N3 C11 C12 122.4(8) . .
N3 C11 H11 118.8 . .
C12 C11 H11 118.8 . .
C11 C12 C13 119.3(9) . .
C11 C12 H12 120.4 . .
C13 C12 H12 120.4 . .
C12 C13 C14 118.8(8) . .
C12 C13 H13 120.6 . .
C14 C13 H13 120.6 . .
C15 C14 C13 119.1(9) . .
C15 C14 H14 120.4 . .
C13 C14 H14 120.4 . .
N3 C15 C14 121.3(8) . .
N3 C15 C16 113.3(7) . .
C14 C15 C16 125.4(8) . .
N4 C16 C17 120.9(8) . .
N4 C16 C15 113.5(7) . .
C17 C16 C15 125.6(8) . .
C18 C17 C16 119.2(8) . .
C18 C17 H17 120.4 . .
C16 C17 H17 120.4 . .
C17 C18 C19 119.4(9) . .
C17 C18 H18 120.3 . .
C19 C18 H18 120.3 . .
C20 C19 C18 119.6(9) . .
C20 C19 H19 120.2 . .
C18 C19 H19 120.2 . .
N4 C20 C19 121.6(9) . .
N4 C20 H20 119.2 . .
C19 C20 H20 119.2 . .
N5 C21 C22 120.9(8) . .
N5 C21 H21 119.5 . .
C22 C21 H21 119.5 . .
C23 C22 C21 120.4(9) . .
C23 C22 H22 119.8 . .
C21 C22 H22 119.8 . .
C22 C23 C24 118.5(9) . .
C22 C23 H23 120.8 . .
C24 C23 H23 120.8 . .
C25 C24 C23 119.5(9) . .
C25 C24 H24 120.3 . .
C23 C24 H24 120.3 . .
N5 C25 C24 121.6(8) . .
N5 C25 C26 113.4(7) . .
C24 C25 C26 125.0(8) . .
N6 C26 C27 122.3(8) . .
N6 C26 C25 113.7(7) . .
C27 C26 C25 123.9(8) . .
C28 C27 C26 118.2(8) . .
C28 C27 H27 120.9 . .
C26 C27 H27 120.9 . .
C29 C28 C27 120.0(8) . .
C29 C28 H28 120.0 . .
C27 C28 H28 120.0 . .
C28 C29 C30 119.3(8) . .
C28 C29 H29 120.4 . .
C30 C29 H29 120.4 . .
N6 C30 C29 121.5(8) . .
N6 C30 H30 119.2 . .
C29 C30 H30 119.2 . .
C32 C31 P1 118.5(6) . .
C32 C31 H31A 107.7 . .
P1 C31 H31A 107.7 . .
C32 C31 H31B 107.7 . .
P1 C31 H31B 107.7 . .
H31A C31 H31B 107.1 . .
C34 C32 C33 117.5(8) . .
C34 C32 C31 121.1(8) . .
C33 C32 C31 121.2(8) . .
C35 C33 C32 121.1(8) . .
C35 C33 H33 119.4 . .
C32 C33 H33 119.4 . .
C36 C34 C32 122.1(8) . .
C36 C34 H34 119.0 . .
C32 C34 H34 119.0 . .
C33 C35 C37 121.0(8) . .
C33 C35 H35 119.5 . .
C37 C35 H35 119.5 . .
C34 C36 C37 120.2(8) . .
C34 C36 H36 119.9 . .
C37 C36 H36 119.9 . .
C35 C37 C36 118.0(8) . .
C35 C37 C38 121.4(8) . .
C36 C37 C38 120.6(8) . .
C37 C38 P2 113.5(6) . .
C37 C38 H38A 108.9 . .
P2 C38 H38A 108.9 . .
C37 C38 H38B 108.9 . .
P2 C38 H38B 108.9 . .
H38A C38 H38B 107.7 . .

loop_
_geom_bond_atom_site_label_1
_geom_bond_atom_site_label_2
_geom_bond_distance
_geom_bond_site_symmetry_2
Mo1 O3 1.700(6) .
Mo1 O2 1.712(6) .
Mo1 O1 1.893(6) .
Mo1 O4 1.947(6) .
Mo1 O19 2.231(6) 2_574
Mo1 O5 2.346(5) .
Mo2 O7 1.699(6) .
Mo2 O6 1.706(6) .
Mo2 O4 1.897(5) .
Mo2 O8 1.961(6) .
Mo2 O20 2.303(6) 2_574
Mo2 O5 2.341(5) .
Mo3 O10 1.688(6) .
Mo3 O9 1.712(6) .
Mo3 O8 1.857(6) .
Mo3 O11 2.070(6) .
Mo3 O12 2.163(6) .
Mo3 O20 2.370(5) 2_574
Mo4 O13 1.701(6) .
Mo4 O14 1.715(6) .
Mo4 O15 1.868(6) .
Mo4 O11 2.059(5) .
Mo4 O21 2.173(5) 2_574
Mo4 O12 2.436(6) .
Mo5 O17 1.698(6) .
Mo5 O18 1.702(6) .
Mo5 O1 1.922(6) .
Mo5 O15 1.970(6) .
Mo5 O16 2.225(6) .
Mo5 O19 2.384(5) 2_574
Co1 N4 1.916(7) .
Co1 N6 1.921(7) .
Co1 N3 1.926(7) .
Co1 N2 1.931(7) .
Co1 N1 1.931(7) .
Co1 N5 1.937(7) .
P1 O16 1.503(6) .
P1 O5 1.535(6) .
P1 O12 1.552(6) .
P1 C31 1.793(8) .
P2 O21 1.511(6) .
P2 O19 1.540(6) .
P2 O20 1.544(6) .
P2 C38 1.788(8) .
O19 Mo1 2.232(6) 2_575
O19 Mo5 2.384(5) 2_575
O20 Mo2 2.303(6) 2_575
O20 Mo3 2.370(5) 2_575
O21 Mo4 2.173(5) 2_575
O90 H90A 0.84(3) .
O90 H90B 0.84(3) .
O91 H91A 0.86(3) .
O91 H91B 0.86(3) .
O92 H92A 0.84(3) .
O92 H92B 0.85(3) .
O93 H93A 0.82(3) .
O93 H93B 0.84(3) .
O94 H94A 0.82(3) .
O94 H94B 0.84(3) .
O96 H96A 0.85(3) .
O96 H96B 0.85(3) .
N1 C1 1.330(11) .
N1 C5 1.351(10) .
N2 C10 1.335(11) .
N2 C6 1.365(11) .
N3 C11 1.325(11) .
N3 C15 1.366(11) .
N4 C20 1.343(11) .
N4 C16 1.367(11) .
N5 C21 1.339(10) .
N5 C25 1.358(10) .
N6 C26 1.343(11) .
N6 C30 1.347(10) .
C1 C2 1.381(12) .
C1 H1 0.9300 .
C2 C3 1.394(12) .
C2 H2 0.9300 .
C3 C4 1.369(12) .
C3 H3 0.9300 .
C4 C5 1.396(11) .
C4 H4 0.9300 .
C5 C6 1.475(11) .
C6 C7 1.364(12) .
C7 C8 1.391(12) .
C7 H7 0.9300 .
C8 C9 1.391(13) .
C8 H8 0.9300 .
C9 C10 1.372(12) .
C9 H9 0.9300 .
C10 H10 0.9300 .
C11 C12 1.372(12) .
C11 H11 0.9300 .
C12 C13 1.383(13) .
C12 H12 0.9300 .
C13 C14 1.388(13) .
C13 H13 0.9300 .
C14 C15 1.374(12) .
C14 H14 0.9300 .
C15 C16 1.463(12) .
C16 C17 1.393(12) .
C17 C18 1.359(13) .
C17 H17 0.9300 .
C18 C19 1.397(13) .
C18 H18 0.9300 .
C19 C20 1.362(12) .
C19 H19 0.9300 .
C20 H20 0.9300 .
C21 C22 1.383(12) .
C21 H21 0.9300 .
C22 C23 1.361(12) .
C22 H22 0.9300 .
C23 C24 1.387(12) .
C23 H23 0.9300 .
C24 C25 1.364(12) .
C24 H24 0.9300 .
C25 C26 1.470(11) .
C26 C27 1.381(11) .
C27 C28 1.373(12) .
C27 H27 0.9300 .
C28 C29 1.363(12) .
C28 H28 0.9300 .
C29 C30 1.378(12) .
C29 H29 0.9300 .
C30 H30 0.9300 .
C31 C32 1.510(11) .
C31 H31A 0.9700 .
C31 H31B 0.9700 .
C32 C34 1.382(12) .
C32 C33 1.387(11) .
C33 C35 1.384(12) .
C33 H33 0.9300 .
C34 C36 1.379(12) .
C34 H34 0.9300 .
C35 C37 1.387(12) .
C35 H35 0.9300 .
C36 C37 1.395(12) .
C36 H36 0.9300 .
C37 C38 1.510(11) .
C38 H38A 0.9700 .
C38 H38B 0.9700 .

loop_
_geom_torsion_atom_site_label_1
_geom_torsion_atom_site_label_2
_geom_torsion_atom_site_label_3
_geom_torsion_atom_site_label_4
_geom_torsion
_geom_torsion_site_symmetry_1
_geom_torsion_site_symmetry_4
O3 Mo1 O1 Mo5 158.4(3) . .
O2 Mo1 O1 Mo5 -95.7(4) . .
O4 Mo1 O1 Mo5 28.9(7) . .
O19 Mo1 O1 Mo5 -2.1(3) 2_574 .
O5 Mo1 O1 Mo5 69.5(3) . .
O7 Mo2 O4 Mo1 -172.6(3) . .
O6 Mo2 O4 Mo1 80.5(4) . .
O8 Mo2 O4 Mo1 -44.1(6) . .
O20 Mo2 O4 Mo1 -85.9(3) 2_574 .
O5 Mo2 O4 Mo1 -5.0(3) . .
O16 P1 O5 Mo2 152.5(3) . .
O12 P1 O5 Mo2 30.2(5) . .
C31 P1 O5 Mo2 -88.2(5) . .
O16 P1 O5 Mo1 21.9(5) . .
O12 P1 O5 Mo1 -100.5(4) . .
C31 P1 O5 Mo1 141.1(4) . .
O10 Mo3 O8 Mo2 171.4(4) . .
O9 Mo3 O8 Mo2 -82.4(4) . .
O11 Mo3 O8 Mo2 42.0(7) . .
O12 Mo3 O8 Mo2 75.0(3) . .
O20 Mo3 O8 Mo2 2.0(3) 2_574 .
O16 P1 O12 Mo3 -173.1(4) . .
O5 P1 O12 Mo3 -48.6(5) . .
C31 P1 O12 Mo3 67.2(5) . .
O16 P1 O12 Mo4 -11.6(5) . .
O5 P1 O12 Mo4 112.9(4) . .
C31 P1 O12 Mo4 -131.3(4) . .
O13 Mo4 O15 Mo5 145.1(5) . .
O14 Mo4 O15 Mo5 -109.8(5) . .
O11 Mo4 O15 Mo5 6.6(9) . .
O21 Mo4 O15 Mo5 58.2(5) 2_574 .
O12 Mo4 O15 Mo5 -27.3(5) . .
O5 P1 O16 Mo5 -55.0(5) . .
O12 P1 O16 Mo5 68.5(4) . .
C31 P1 O16 Mo5 -171.9(4) . .
O21 P2 O19 Mo1 -170.8(4) . 2_575
O20 P2 O19 Mo1 -47.5(5) . 2_575
C38 P2 O19 Mo1 69.7(5) . 2_575
O21 P2 O19 Mo5 -8.3(5) . 2_575
O20 P2 O19 Mo5 115.1(4) . 2_575
C38 P2 O19 Mo5 -127.7(5) . 2_575
O21 P2 O20 Mo2 155.3(3) . 2_575
O19 P2 O20 Mo2 33.1(5) . 2_575
C38 P2 O20 Mo2 -85.0(5) . 2_575
O21 P2 O20 Mo3 27.7(5) . 2_575
O19 P2 O20 Mo3 -94.6(4) . 2_575
C38 P2 O20 Mo3 147.3(4) . 2_575
O19 P2 O21 Mo4 58.0(4) . 2_575
O20 P2 O21 Mo4 -65.8(4) . 2_575
C38 P2 O21 Mo4 176.4(4) . 2_575
C5 N1 C1 C2 -1.0(12) . .
Co1 N1 C1 C2 165.6(6) . .
N1 C1 C2 C3 -0.5(13) . .
C1 C2 C3 C4 1.3(13) . .
C2 C3 C4 C5 -0.6(13) . .
C1 N1 C5 C4 1.7(12) . .
Co1 N1 C5 C4 -166.5(6) . .
C1 N1 C5 C6 177.9(7) . .
Co1 N1 C5 C6 9.7(9) . .
C3 C4 C5 N1 -0.9(12) . .
C3 C4 C5 C6 -176.8(8) . .
C10 N2 C6 C7 4.6(12) . .
Co1 N2 C6 C7 -167.3(7) . .
C10 N2 C6 C5 -177.2(7) . .
Co1 N2 C6 C5 10.9(9) . .
N1 C5 C6 C7 164.6(8) . .
C4 C5 C6 C7 -19.3(13) . .
N1 C5 C6 N2 -13.6(10) . .
C4 C5 C6 N2 162.6(8) . .
N2 C6 C7 C8 -2.1(13) . .
C5 C6 C7 C8 179.9(8) . .
C6 C7 C8 C9 -1.9(13) . .
C7 C8 C9 C10 3.3(13) . .
C6 N2 C10 C9 -3.1(12) . .
Co1 N2 C10 C9 167.5(7) . .
C8 C9 C10 N2 -0.7(13) . .
C15 N3 C11 C12 -0.5(12) . .
Co1 N3 C11 C12 -179.1(6) . .
N3 C11 C12 C13 2.2(13) . .
C11 C12 C13 C14 -2.7(13) . .
C12 C13 C14 C15 1.7(13) . .
C11 N3 C15 C14 -0.5(12) . .
Co1 N3 C15 C14 178.2(6) . .
C11 N3 C15 C16 177.2(7) . .
Co1 N3 C15 C16 -4.1(9) . .
C13 C14 C15 N3 -0.1(13) . .
C13 C14 C15 C16 -177.5(8) . .
C20 N4 C16 C17 -0.1(12) . .
Co1 N4 C16 C17 177.5(6) . .
C20 N4 C16 C15 -179.4(7) . .
Co1 N4 C16 C15 -1.8(9) . .
N3 C15 C16 N4 3.8(10) . .
C14 C15 C16 N4 -178.6(8) . .
N3 C15 C16 C17 -175.4(8) . .
C14 C15 C16 C17 2.2(13) . .
N4 C16 C17 C18 0.8(12) . .
C15 C16 C17 C18 -180.0(8) . .
C16 C17 C18 C19 -0.5(13) . .
C17 C18 C19 C20 -0.5(13) . .
C16 N4 C20 C19 -0.9(12) . .
Co1 N4 C20 C19 -178.2(6) . .
C18 C19 C20 N4 1.2(13) . .
C25 N5 C21 C22 -1.5(12) . .
Co1 N5 C21 C22 169.7(6) . .
N5 C21 C22 C23 -2.0(13) . .
C21 C22 C23 C24 3.3(13) . .
C22 C23 C24 C25 -1.1(13) . .
C21 N5 C25 C24 3.8(12) . .
Co1 N5 C25 C24 -168.5(7) . .
C21 N5 C25 C26 -175.1(7) . .
Co1 N5 C25 C26 12.5(9) . .
C23 C24 C25 N5 -2.5(13) . .
C23 C24 C25 C26 176.3(8) . .
C30 N6 C26 C27 -3.6(12) . .
Co1 N6 C26 C27 177.3(7) . .
C30 N6 C26 C25 173.9(7) . .
Co1 N6 C26 C25 -5.2(9) . .
N5 C25 C26 N6 -4.9(10) . .
C24 C25 C26 N6 176.1(8) . .
N5 C25 C26 C27 172.5(8) . .
C24 C25 C26 C27 -6.4(14) . .
N6 C26 C27 C28 1.0(13) . .
C25 C26 C27 C28 -176.3(8) . .
C26 C27 C28 C29 2.1(13) . .
C27 C28 C29 C30 -2.5(14) . .
C26 N6 C30 C29 3.2(12) . .
Co1 N6 C30 C29 -177.9(6) . .
C28 C29 C30 N6 -0.2(13) . .
O16 P1 C31 C32 -56.8(7) . .
O5 P1 C31 C32 -178.1(6) . .
O12 P1 C31 C32 62.5(7) . .
P1 C31 C32 C34 122.2(8) . .
P1 C31 C32 C33 -64.0(10) . .
C34 C32 C33 C35 2.0(12) . .
C31 C32 C33 C35 -172.0(8) . .
C33 C32 C34 C36 -2.4(12) . .
C31 C32 C34 C36 171.6(8) . .
C32 C33 C35 C37 0.1(13) . .
C32 C34 C36 C37 0.7(13) . .
C33 C35 C37 C36 -1.8(12) . .
C33 C35 C37 C38 176.3(8) . .
C34 C36 C37 C35 1.5(12) . .
C34 C36 C37 C38 -176.7(8) . .
C35 C37 C38 P2 -70.7(10) . .
C36 C37 C38 P2 107.4(8) . .
O21 P2 C38 C37 -52.7(7) . .
O19 P2 C38 C37 66.4(7) . .
O20 P2 C38 C37 -173.1(6) . .
